data_1571477
loop_
_publ_author_name
'Gaucherand, Arthur'
'Yen-Pon, Exp&#xe9;dite'
'Garc&#xed;a-L&#xf3;pez, Diego'
'Naubron, Jean-Val&#xe8;re'
'Chentouf, Sara'
'Giorgi, Michel'
'Humbel, St&#xe9;phane'
'Jean, Marion'
'Rodriguez, Jean'
'Bonne, Damien'

_publ_section_title
;
 Padlocking dihydrofurannulation for the control of small degree of
 helicity built on a fused-tetracyclic core.
;
_journal_issue 19
_journal_name_full 'Chemical science'
_journal_page_first 7300
_journal_page_last 7307
_journal_paper_doi 10.1039/d4sc00745j
_journal_volume 15
_journal_year 2024
_chemical_absolute_configuration ad
_chemical_formula_moiety 'C27 H20 N2 O3'
_chemical_formula_sum 'C27 H20 N2 O3'
_chemical_formula_weight 420.45
_space_group_crystal_system orthorhombic
_space_group_IT_number 19
_space_group_name_Hall 'P 2ac 2ab'
_space_group_name_H-M_alt 'P 21 21 21'
_atom_sites_solution_hydrogens geom
_atom_sites_solution_primary dual
_audit_creation_date 2022-05-16
_audit_creation_method
;
Olex2 1.5
(compiled 2022.04.07 svn.rca3783a0 for OlexSys, GUI svn.r6498)
;
_audit_update_record
;
2023-05-17 deposited with the CCDC.	2024-04-19 downloaded from the CCDC.
;
_cell_angle_alpha 90
_cell_angle_beta 90
_cell_angle_gamma 90
_cell_formula_units_Z 4
_cell_length_a 9.18760(10)
_cell_length_b 11.14520(10)
_cell_length_c 20.9565(2)
_cell_measurement_reflns_used 15399
_cell_measurement_temperature 295
_cell_measurement_theta_max 75.9430
_cell_measurement_theta_min 4.1930
_cell_volume 2145.90(4)
_computing_cell_refinement 'CrysAlisPro 1.171.42.51a (Rigaku OD, 2022)'
_computing_data_collection 'CrysAlisPro 1.171.42.51a (Rigaku OD, 2022)'
_computing_data_reduction 'CrysAlisPro 1.171.42.51a (Rigaku OD, 2022)'
_computing_molecular_graphics 'Olex2 1.5 (Dolomanov et al., 2009)'
_computing_publication_material 'Olex2 1.5 (Dolomanov et al., 2009)'
_computing_structure_refinement 'SHELXL 2018/3 (Sheldrick, 2015)'
_computing_structure_solution 'SHELXT 2014/5 (Sheldrick, 2014)'
_diffrn_ambient_temperature 295
_diffrn_detector 'CCD plate'
_diffrn_detector_area_resol_mean 5.3048
_diffrn_detector_type AtlasS2
_diffrn_measured_fraction_theta_full 1.000
_diffrn_measured_fraction_theta_max 0.996
_diffrn_measurement_details
;
List of Runs (angles in degrees, time in seconds):

  # Type    Start    End  Width  t~exp~   \w     \q     \k     \f   Frames
#--------------------------------------------------------------------------
  1  \w   -118.00 -10.00   1.00    1.00    --  -40.91 -27.00  94.00  108
  2  \w    -87.00   7.00   1.00    1.00    --  -40.91 114.00 102.00   94
  3  \w      4.00  83.00   1.00    1.00    --   40.91-101.00 -88.00   79
  4  \w     10.00 118.00   1.00    1.00    --   40.91  27.00-103.00  108
  5  \w    100.00 178.00   1.00   10.00    --  112.00 114.00 102.00   78
  6  \w     32.00 111.00   1.00   10.00    --  112.00-101.00 -88.00   79
  7  \w     35.00 143.00   1.00   10.00    --  112.00 -27.00  94.00  108
  8  \w    101.00 178.00   1.00   10.00    --  112.00 101.00  15.00   77
  9  \w     36.00 112.00   1.00   10.00    --  112.00-114.00  11.00   76
 10  \w     23.00  97.00   1.00    1.00    --   40.91-125.00-150.00   74
 11  \w     39.00 138.00   1.00   10.00    --  112.00 -45.00-120.00   99
 12  \w     56.00 107.00   1.00   10.00    --  112.00-111.00 -60.00   51
 13  \w    115.00 147.00   1.00   10.00    --  112.00  15.00   0.00   32
 14  \w     60.00  86.00   1.00   10.00    --  112.00-111.00-120.00   26
 15  \w     97.00 126.00   1.00   10.00    --  112.00 -61.00-150.00   29
 16  \w     60.00  87.00   1.00   10.00    --  112.00  15.00   0.00   27
 17  \w    103.00 177.00   1.00   10.00    --  112.00 111.00 -60.00   74
 18  \w     41.00  92.00   1.00   10.00    --  112.00-111.00  30.00   51
 19  \w     37.00 107.00   1.00   10.00    --  112.00-111.00 -90.00   70
 20  \w     37.00 139.00   1.00   10.00    --  112.00 -30.00-150.00  102
 21  \w    129.00 168.00   1.00   10.00    --  112.00  27.00-103.00   39
 22  \w     31.00  56.00   1.00   10.00    --  112.00 -94.00  30.00   25
 23  \w     76.00 106.00   1.00   10.00    --  112.00 -94.00  30.00   30
 24  \w     66.00  92.00   1.00   10.00    --  112.00 178.00 120.00   26
 25  \w    125.00 150.00   1.00   10.00    --  112.00 178.00 120.00   25
 26  \w    108.00 134.00   1.00   10.00    --  112.00  56.00 -10.39   26
 27  \w    136.00 162.00   1.00   10.00    --  112.00  56.00 -10.39   26
 28  \w     84.00 116.00   1.00   10.00    --  112.00  61.00 -25.89   32
 29  \w     85.00 111.00   1.00   10.00    --  112.00 -77.00 -90.00   26
 30  \w    109.00 135.00   1.00   10.00    --  112.00 111.00 -90.00   26
 31  \w     97.00 123.00   1.00   10.00    --  112.00  45.00-120.00   26
 32  \w     85.00 111.00   1.00   10.00    --  112.00  27.00-103.00   26
;
_diffrn_measurement_device 'four-circle diffractometer'
_diffrn_measurement_device_type 'SuperNova, Dual, Cu at home/near, AtlasS2'
_diffrn_measurement_method '\w scans'
_diffrn_orient_matrix_type 'CrysAlisPro convention (1999,Acta A55,543-557)'
_diffrn_orient_matrix_UB_11 -0.0617727000
_diffrn_orient_matrix_UB_12 -0.1065619000
_diffrn_orient_matrix_UB_13 0.0382010000
_diffrn_orient_matrix_UB_21 0.0066172000
_diffrn_orient_matrix_UB_22 0.0754436000
_diffrn_orient_matrix_UB_23 0.0615336000
_diffrn_orient_matrix_UB_31 -0.1557187000
_diffrn_orient_matrix_UB_32 0.0454564000
_diffrn_orient_matrix_UB_33 -0.0125718000
_diffrn_radiation_monochromator mirror
_diffrn_radiation_probe x-ray
_diffrn_radiation_type 'Cu K\a'
_diffrn_radiation_wavelength 1.54184
_diffrn_reflns_av_R_equivalents 0.0260
_diffrn_reflns_av_unetI/netI 0.0188
_diffrn_reflns_Laue_measured_fraction_full 1.000
_diffrn_reflns_Laue_measured_fraction_max 0.996
_diffrn_reflns_limit_h_max 10
_diffrn_reflns_limit_h_min -11
_diffrn_reflns_limit_k_max 14
_diffrn_reflns_limit_k_min -14
_diffrn_reflns_limit_l_max 26
_diffrn_reflns_limit_l_min -26
_diffrn_reflns_number 22277
_diffrn_reflns_point_group_measured_fraction_full 1.000
_diffrn_reflns_point_group_measured_fraction_max 0.994
_diffrn_reflns_theta_full 67.684
_diffrn_reflns_theta_max 76.183
_diffrn_reflns_theta_min 4.219
_diffrn_source 'micro-focus sealed X-ray tube'
_diffrn_source_type 'SuperNova (Cu) X-ray Source'
_exptl_absorpt_coefficient_mu 0.689
_exptl_absorpt_correction_T_max 1.00000
_exptl_absorpt_correction_T_min 0.75390
_exptl_absorpt_correction_type multi-scan
_exptl_absorpt_process_details
;
CrysAlisPro 1.171.42.51a (Rigaku Oxford Diffraction, 2022)
Empirical absorption correction using spherical harmonics,
implemented in SCALE3 ABSPACK scaling algorithm.
;
_exptl_crystal_colour colourless
_exptl_crystal_colour_primary colourless
_exptl_crystal_density_diffrn 1.301
_exptl_crystal_description prism
_exptl_crystal_F_000 880
_exptl_crystal_size_max 0.3
_exptl_crystal_size_mid 0.28
_exptl_crystal_size_min 0.24
_refine_diff_density_max 0.140
_refine_diff_density_min -0.174
_refine_diff_density_rms 0.033
_refine_ls_abs_structure_details
;
 Flack x determined using 1836 quotients [(I+)-(I-)]/[(I+)+(I-)]
 (Parsons, Flack and Wagner, Acta Cryst. B69 (2013) 249-259).
;
_refine_ls_abs_structure_Flack -0.06(8)
_refine_ls_extinction_coef 0.0015(5)
_refine_ls_extinction_expression Fc^*^=kFc[1+0.001xFc^2^\l^3^/sin(2\q)]^-1/4^
_refine_ls_extinction_method 'SHELXL-2018/3 (Sheldrick 2018)'
_refine_ls_goodness_of_fit_ref 1.069
_refine_ls_hydrogen_treatment constr
_refine_ls_matrix_type full
_refine_ls_number_parameters 291
_refine_ls_number_reflns 4452
_refine_ls_number_restraints 0
_refine_ls_restrained_S_all 1.069
_refine_ls_R_factor_all 0.0419
_refine_ls_R_factor_gt 0.0404
_refine_ls_shift/su_max 0.001
_refine_ls_shift/su_mean 0.000
_refine_ls_structure_factor_coef Fsqd
_refine_ls_weighting_details 'w=1/[\s^2^(Fo^2^)+(0.0769P)^2^+0.1124P] where P=(Fo^2^+2Fc^2^)/3'
_refine_ls_weighting_scheme calc
_refine_ls_wR_factor_gt 0.1123
_refine_ls_wR_factor_ref 0.1142
_reflns_Friedel_coverage 0.748
_reflns_Friedel_fraction_full 1.000
_reflns_Friedel_fraction_max 0.990
_reflns_number_gt 4332
_reflns_number_total 4452
_reflns_threshold_expression 'I > 2\s(I)'
_cod_data_source_file d4sc00745j2.cif
_cod_data_source_block ag3021
_cod_depositor_comments 'Adding full bibliography for 1571472--1571478.cif.'
_cod_database_code 1571477
_shelx_shelxl_version_number 2018/3
_chemical_oxdiff_formula 'c27 h20 n2 o3'
_shelx_space_group_comment
;
The symmetry employed for this shelxl refinement is uniquely defined
by the following loop, which should always be used as a source of
symmetry information in preference to the above space-group names.
They are only intended as comments.
;
_olex2_refinement_description
;
1. Fixed Uiso
 At 1.2 times of:
  All C(H) groups
 At 1.5 times of:
  All C(H,H,H) groups
2.a Ternary CH refined with riding coordinates:
 C1(H1), C2(H2)
2.b Aromatic/amide H refined with riding coordinates:
 C4(H4), C5(H5), C7(H7), C8(H8), C10(H10), C16(H16), C17(H17), C18(H18),
 C19(H19), C20(H20), C22(H22), C23(H23), C24(H24), C25(H25), C26(H26)
2.c Idealised Me refined as rotating group:
 C27(H27A,H27B,H27C)
;
_olex2_submission_special_instructions 'No special instructions were received'
_oxdiff_exptl_absorpt_empirical_details
;
Empirical correction (ABSPACK) includes:
- Absorption correction using spherical harmonics
- Frame scaling
- Detector area scaling
;
_oxdiff_exptl_absorpt_empirical_full_max 1.468
_oxdiff_exptl_absorpt_empirical_full_min 0.771

loop_
_space_group_symop_operation_xyz
'x, y, z'
'-x+1/2, -y, z+1/2'
'-x, y+1/2, -z+1/2'
'x+1/2, -y+1/2, -z'

loop_
_atom_site_label
_atom_site_type_symbol
_atom_site_fract_x
_atom_site_fract_y
_atom_site_fract_z
_atom_site_U_iso_or_equiv
_atom_site_adp_type
_atom_site_occupancy
_atom_site_site_symmetry_order
_atom_site_calc_flag
_atom_site_refinement_flags_posn
_atom_site_refinement_flags_adp
_atom_site_refinement_flags_occupancy
_atom_site_disorder_assembly
_atom_site_disorder_group
O1 O 0.43059(19) 0.58598(16) 0.28274(8) 0.0670(4) Uani 1 1 d . . . . .
O2 O 0.4300(4) 0.7182(3) 0.38458(16) 0.1300(12) Uani 1 1 d . . . . .
O3 O 0.6410(4) 0.7917(2) 0.36428(18) 0.1229(11) Uani 1 1 d . . . . .
N1 N 0.8038(2) 0.12768(16) 0.45252(9) 0.0582(4) Uani 1 1 d . . . . .
N2 N 0.5404(3) 0.7237(2) 0.35394(12) 0.0818(7) Uani 1 1 d . . . . .
C1 C 0.6625(2) 0.53237(16) 0.32483(8) 0.0487(4) Uani 1 1 d . . . . .
H1 H 0.713739 0.558707 0.363373 0.058 Uiso 1 1 calc R U . . .
C2 C 0.5637(3) 0.6341(2) 0.29970(10) 0.0599(5) Uani 1 1 d . . . . .
H2 H 0.608952 0.673717 0.262988 0.072 Uiso 1 1 calc R U . . .
C3 C 0.4204(2) 0.4749(2) 0.31309(9) 0.0564(5) Uani 1 1 d . . . . .
C4 C 0.2944(2) 0.4068(3) 0.31086(11) 0.0678(6) Uani 1 1 d . . . . .
H4 H 0.209633 0.435244 0.291919 0.081 Uiso 1 1 calc R U . . .
C5 C 0.3015(2) 0.2954(2) 0.33803(11) 0.0638(5) Uani 1 1 d . . . . .
H5 H 0.219286 0.246791 0.337179 0.077 Uiso 1 1 calc R U . . .
C6 C 0.4288(2) 0.25168(19) 0.36723(9) 0.0532(4) Uani 1 1 d . . . . .
C7 C 0.4333(3) 0.1290(2) 0.38785(11) 0.0614(5) Uani 1 1 d . . . . .
H7 H 0.350123 0.082131 0.383677 0.074 Uiso 1 1 calc R U . . .
C8 C 0.5542(3) 0.07941(19) 0.41308(11) 0.0605(5) Uani 1 1 d . . . . .
H8 H 0.557907 -0.001726 0.423319 0.073 Uiso 1 1 calc R U . . .
C9 C 0.6750(2) 0.15545(17) 0.42335(9) 0.0510(4) Uani 1 1 d . . . . .
C10 C 0.8848(2) 0.22921(19) 0.45765(11) 0.0560(4) Uani 1 1 d . . . . .
H10 H 0.976315 0.233310 0.476454 0.067 Uiso 1 1 calc R U . . .
C11 C 0.8128(2) 0.32464(17) 0.43128(9) 0.0474(4) Uani 1 1 d . . . . .
C12 C 0.6769(2) 0.27834(16) 0.40740(8) 0.0446(4) Uani 1 1 d . . . . .
C13 C 0.5550(2) 0.32684(16) 0.37295(8) 0.0452(4) Uani 1 1 d . . . . .
C14 C 0.5476(2) 0.44028(17) 0.34186(8) 0.0471(4) Uani 1 1 d . . . . .
C15 C 0.7719(2) 0.4931(2) 0.27410(9) 0.0526(4) Uani 1 1 d . . . . .
C16 C 0.7631(3) 0.3839(3) 0.24357(13) 0.0773(7) Uani 1 1 d . . . . .
H16 H 0.687714 0.331171 0.253092 0.093 Uiso 1 1 calc R U . . .
C17 C 0.8675(5) 0.3526(4) 0.19845(18) 0.1070(12) Uani 1 1 d . . . . .
H17 H 0.862099 0.278312 0.178417 0.128 Uiso 1 1 calc R U . . .
C18 C 0.9778(4) 0.4295(5) 0.18315(17) 0.1081(14) Uani 1 1 d . . . . .
H18 H 1.046873 0.407652 0.152850 0.130 Uiso 1 1 calc R U . . .
C19 C 0.9864(3) 0.5380(4) 0.21232(16) 0.0944(11) Uani 1 1 d . . . . .
H19 H 1.060330 0.591095 0.201371 0.113 Uiso 1 1 calc R U . . .
C20 C 0.8847(3) 0.5701(3) 0.25866(13) 0.0703(6) Uani 1 1 d . . . . .
H20 H 0.892691 0.643681 0.279300 0.084 Uiso 1 1 calc R U . . .
C21 C 0.86462(19) 0.44924(17) 0.43877(9) 0.0463(4) Uani 1 1 d . . . . .
C22 C 0.7850(2) 0.5320(2) 0.47429(10) 0.0571(5) Uani 1 1 d . . . . .
H22 H 0.696507 0.509410 0.492154 0.069 Uiso 1 1 calc R U . . .
C23 C 0.8362(3) 0.6472(2) 0.48323(14) 0.0732(7) Uani 1 1 d . . . . .
H23 H 0.781238 0.701808 0.506534 0.088 Uiso 1 1 calc R U . . .
C24 C 0.9675(3) 0.6818(2) 0.45806(17) 0.0789(8) Uani 1 1 d . . . . .
H24 H 1.001565 0.759515 0.464215 0.095 Uiso 1 1 calc R U . . .
C25 C 1.0478(3) 0.6011(2) 0.42389(15) 0.0734(7) Uani 1 1 d . . . . .
H25 H 1.137313 0.623806 0.407030 0.088 Uiso 1 1 calc R U . . .
C26 C 0.9964(2) 0.4851(2) 0.41420(11) 0.0581(5) Uani 1 1 d . . . . .
H26 H 1.052018 0.431096 0.390754 0.070 Uiso 1 1 calc R U . . .
C27 C 0.8434(3) 0.0124(2) 0.48036(15) 0.0757(7) Uani 1 1 d . . . . .
H27A H 0.822090 0.013130 0.525207 0.114 Uiso 1 1 calc R U . . .
H27B H 0.945491 -0.001662 0.474147 0.114 Uiso 1 1 calc R U . . .
H27C H 0.788635 -0.050283 0.460066 0.114 Uiso 1 1 calc R U . . .

loop_
_atom_site_aniso_label
_atom_site_aniso_U_11
_atom_site_aniso_U_22
_atom_site_aniso_U_33
_atom_site_aniso_U_23
_atom_site_aniso_U_13
_atom_site_aniso_U_12
O1 0.0693(9) 0.0741(10) 0.0575(8) 0.0095(7) -0.0039(7) 0.0250(8)
O2 0.132(2) 0.147(3) 0.1106(19) -0.0489(19) 0.0379(18) 0.030(2)
O3 0.153(3) 0.0656(12) 0.150(3) -0.0309(15) -0.012(2) 0.0106(16)
N1 0.0665(10) 0.0449(8) 0.0631(9) 0.0069(7) -0.0025(8) 0.0059(8)
N2 0.1093(18) 0.0597(11) 0.0763(13) -0.0070(10) 0.0008(13) 0.0310(13)
C1 0.0584(10) 0.0459(8) 0.0418(8) 0.0027(6) 0.0010(7) 0.0079(8)
C2 0.0726(12) 0.0567(10) 0.0505(9) 0.0066(8) 0.0065(9) 0.0188(10)
C3 0.0555(10) 0.0671(11) 0.0466(9) -0.0029(8) 0.0008(8) 0.0159(9)
C4 0.0505(10) 0.0955(17) 0.0572(10) -0.0077(11) -0.0057(9) 0.0158(11)
C5 0.0482(10) 0.0845(15) 0.0586(10) -0.0164(10) -0.0009(8) -0.0043(10)
C6 0.0512(10) 0.0627(11) 0.0456(8) -0.0100(8) 0.0023(7) -0.0044(8)
C7 0.0644(12) 0.0600(11) 0.0598(11) -0.0109(9) 0.0046(9) -0.0182(10)
C8 0.0736(13) 0.0462(9) 0.0615(11) -0.0031(8) 0.0076(10) -0.0102(9)
C9 0.0592(10) 0.0445(8) 0.0493(9) -0.0007(7) 0.0059(8) -0.0015(8)
C10 0.0537(10) 0.0536(10) 0.0607(11) 0.0028(9) -0.0058(8) 0.0036(8)
C11 0.0485(8) 0.0472(9) 0.0463(8) 0.0013(7) 0.0001(7) 0.0026(7)
C12 0.0503(9) 0.0427(8) 0.0406(7) -0.0012(6) 0.0044(7) 0.0008(7)
C13 0.0471(8) 0.0500(8) 0.0385(7) -0.0068(6) 0.0026(7) 0.0009(7)
C14 0.0498(8) 0.0526(9) 0.0389(7) -0.0046(7) 0.0012(7) 0.0079(7)
C15 0.0528(9) 0.0611(11) 0.0439(8) 0.0071(8) -0.0001(7) 0.0109(8)
C16 0.0783(15) 0.0844(17) 0.0693(13) -0.0199(13) 0.0148(12) 0.0067(13)
C17 0.109(2) 0.125(3) 0.087(2) -0.034(2) 0.031(2) 0.023(2)
C18 0.089(2) 0.159(4) 0.0759(17) 0.011(2) 0.0311(16) 0.048(2)
C19 0.0592(13) 0.139(3) 0.0854(18) 0.043(2) 0.0167(13) 0.0158(16)
C20 0.0614(12) 0.0797(15) 0.0697(13) 0.0199(12) 0.0045(10) 0.0063(11)
C21 0.0445(8) 0.0476(9) 0.0468(8) 0.0024(7) -0.0050(7) 0.0028(7)
C22 0.0489(9) 0.0632(11) 0.0592(10) -0.0106(9) -0.0030(8) 0.0028(8)
C23 0.0731(14) 0.0609(12) 0.0857(16) -0.0227(12) -0.0173(13) 0.0126(11)
C24 0.0784(15) 0.0470(10) 0.111(2) 0.0013(12) -0.0292(15) -0.0070(11)
C25 0.0595(11) 0.0645(13) 0.0961(17) 0.0241(12) -0.0051(12) -0.0120(10)
C26 0.0515(9) 0.0554(11) 0.0675(12) 0.0096(9) 0.0055(8) 0.0033(8)
C27 0.0848(16) 0.0522(11) 0.0902(16) 0.0182(11) 0.0018(13) 0.0104(11)

loop_
_atom_type_symbol
_atom_type_description
_atom_type_scat_dispersion_real
_atom_type_scat_dispersion_imag
_atom_type_scat_source
C C 0.0181 0.0091 'International Tables Vol C Tables 4.2.6.8 and 6.1.1.4'
H H 0.0000 0.0000 'International Tables Vol C Tables 4.2.6.8 and 6.1.1.4'
N N 0.0311 0.0180 'International Tables Vol C Tables 4.2.6.8 and 6.1.1.4'
O O 0.0492 0.0322 'International Tables Vol C Tables 4.2.6.8 and 6.1.1.4'

loop_
_geom_angle_atom_site_label_1
_geom_angle_atom_site_label_2
_geom_angle_atom_site_label_3
_geom_angle
_geom_angle_site_symmetry_1
_geom_angle_site_symmetry_3
_geom_angle_publ_flag
C2 O1 C3 106.62(16) . . ?
C9 N1 C27 126.5(2) . . ?
C10 N1 C9 108.70(17) . . ?
C10 N1 C27 124.5(2) . . ?
O2 N2 O3 125.4(3) . . ?
O2 N2 C2 118.8(3) . . ?
O3 N2 C2 115.7(3) . . ?
C2 C1 H1 110.1 . . ?
C14 C1 H1 110.1 . . ?
C14 C1 C2 99.67(16) . . ?
C14 C1 C15 115.35(16) . . ?
C15 C1 H1 110.1 . . ?
C15 C1 C2 111.10(15) . . ?
O1 C2 N2 108.7(2) . . ?
O1 C2 C1 108.85(18) . . ?
O1 C2 H2 110.4 . . ?
N2 C2 C1 107.97(18) . . ?
N2 C2 H2 110.4 . . ?
C1 C2 H2 110.4 . . ?
C4 C3 O1 121.79(19) . . ?
C14 C3 O1 113.19(19) . . ?
C14 C3 C4 125.0(2) . . ?
C3 C4 H4 121.8 . . ?
C5 C4 C3 116.3(2) . . ?
C5 C4 H4 121.8 . . ?
C4 C5 H5 118.8 . . ?
C4 C5 C6 122.4(2) . . ?
C6 C5 H5 118.8 . . ?
C5 C6 C7 119.0(2) . . ?
C5 C6 C13 120.4(2) . . ?
C7 C6 C13 120.53(19) . . ?
C6 C7 H7 118.9 . . ?
C8 C7 C6 122.17(19) . . ?
C8 C7 H7 118.9 . . ?
C7 C8 H8 121.3 . . ?
C7 C8 C9 117.44(19) . . ?
C9 C8 H8 121.3 . . ?
N1 C9 C8 127.74(19) . . ?
N1 C9 C12 108.39(17) . . ?
C12 C9 C8 123.8(2) . . ?
N1 C10 H10 124.7 . . ?
N1 C10 C11 110.53(19) . . ?
C11 C10 H10 124.7 . . ?
C10 C11 C12 106.29(17) . . ?
C10 C11 C21 122.15(18) . . ?
C12 C11 C21 130.80(16) . . ?
C9 C12 C11 106.03(17) . . ?
C9 C12 C13 118.33(18) . . ?
C13 C12 C11 135.63(16) . . ?
C6 C13 C12 116.85(17) . . ?
C14 C13 C6 116.23(18) . . ?
C14 C13 C12 126.88(17) . . ?
C3 C14 C1 107.43(17) . . ?
C3 C14 C13 119.46(19) . . ?
C13 C14 C1 132.56(17) . . ?
C16 C15 C1 122.6(2) . . ?
C16 C15 C20 118.9(2) . . ?
C20 C15 C1 118.5(2) . . ?
C15 C16 H16 120.1 . . ?
C15 C16 C17 119.8(3) . . ?
C17 C16 H16 120.1 . . ?
C16 C17 H17 119.5 . . ?
C18 C17 C16 121.0(4) . . ?
C18 C17 H17 119.5 . . ?
C17 C18 H18 120.1 . . ?
C19 C18 C17 119.7(3) . . ?
C19 C18 H18 120.1 . . ?
C18 C19 H19 119.9 . . ?
C18 C19 C20 120.3(3) . . ?
C20 C19 H19 119.9 . . ?
C15 C20 C19 120.3(3) . . ?
C15 C20 H20 119.8 . . ?
C19 C20 H20 119.8 . . ?
C22 C21 C11 120.69(18) . . ?
C26 C21 C11 121.19(18) . . ?
C26 C21 C22 118.02(19) . . ?
C21 C22 H22 119.7 . . ?
C23 C22 C21 120.6(2) . . ?
C23 C22 H22 119.7 . . ?
C22 C23 H23 119.7 . . ?
C24 C23 C22 120.6(2) . . ?
C24 C23 H23 119.7 . . ?
C23 C24 H24 120.3 . . ?
C25 C24 C23 119.4(2) . . ?
C25 C24 H24 120.3 . . ?
C24 C25 H25 119.8 . . ?
C24 C25 C26 120.3(2) . . ?
C26 C25 H25 119.8 . . ?
C21 C26 C25 121.0(2) . . ?
C21 C26 H26 119.5 . . ?
C25 C26 H26 119.5 . . ?
N1 C27 H27A 109.5 . . ?
N1 C27 H27B 109.5 . . ?
N1 C27 H27C 109.5 . . ?
H27A C27 H27B 109.5 . . ?
H27A C27 H27C 109.5 . . ?
H27B C27 H27C 109.5 . . ?

loop_
_geom_bond_atom_site_label_1
_geom_bond_atom_site_label_2
_geom_bond_distance
_geom_bond_site_symmetry_2
_geom_bond_publ_flag
O1 C2 1.381(3) . ?
O1 C3 1.395(3) . ?
O2 N2 1.202(4) . ?
O3 N2 1.215(4) . ?
N1 C9 1.367(3) . ?
N1 C10 1.359(3) . ?
N1 C27 1.457(3) . ?
N2 C2 1.528(3) . ?
C1 H1 0.9800 . ?
C1 C2 1.545(3) . ?
C1 C14 1.515(3) . ?
C1 C15 1.527(3) . ?
C2 H2 0.9800 . ?
C3 C4 1.386(4) . ?
C3 C14 1.370(3) . ?
C4 H4 0.9300 . ?
C4 C5 1.367(4) . ?
C5 H5 0.9300 . ?
C5 C6 1.407(3) . ?
C6 C7 1.434(3) . ?
C6 C13 1.435(3) . ?
C7 H7 0.9300 . ?
C7 C8 1.349(4) . ?
C8 H8 0.9300 . ?
C8 C9 1.413(3) . ?
C9 C12 1.410(3) . ?
C10 H10 0.9300 . ?
C10 C11 1.369(3) . ?
C11 C12 1.441(3) . ?
C11 C21 1.476(3) . ?
C12 C13 1.438(3) . ?
C13 C14 1.424(3) . ?
C15 C16 1.377(4) . ?
C15 C20 1.384(4) . ?
C16 H16 0.9300 . ?
C16 C17 1.391(4) . ?
C17 H17 0.9300 . ?
C17 C18 1.366(7) . ?
C18 H18 0.9300 . ?
C18 C19 1.357(6) . ?
C19 H19 0.9300 . ?
C19 C20 1.394(4) . ?
C20 H20 0.9300 . ?
C21 C22 1.393(3) . ?
C21 C26 1.376(3) . ?
C22 H22 0.9300 . ?
C22 C23 1.380(4) . ?
C23 H23 0.9300 . ?
C23 C24 1.372(4) . ?
C24 H24 0.9300 . ?
C24 C25 1.366(5) . ?
C25 H25 0.9300 . ?
C25 C26 1.391(3) . ?
C26 H26 0.9300 . ?
C27 H27A 0.9600 . ?
C27 H27B 0.9600 . ?
C27 H27C 0.9600 . ?

loop_
_geom_torsion_atom_site_label_1
_geom_torsion_atom_site_label_2
_geom_torsion_atom_site_label_3
_geom_torsion_atom_site_label_4
_geom_torsion
_geom_torsion_site_symmetry_1
_geom_torsion_site_symmetry_2
_geom_torsion_site_symmetry_3
_geom_torsion_site_symmetry_4
_geom_torsion_publ_flag
O1 C3 C4 C5 174.88(19) . . . . ?
O1 C3 C14 C1 -5.3(2) . . . . ?
O1 C3 C14 C13 -177.93(15) . . . . ?
O2 N2 C2 O1 19.1(4) . . . . ?
O2 N2 C2 C1 -98.8(3) . . . . ?
O3 N2 C2 O1 -164.5(3) . . . . ?
O3 N2 C2 C1 77.6(3) . . . . ?
N1 C9 C12 C11 -2.4(2) . . . . ?
N1 C9 C12 C13 176.74(16) . . . . ?
N1 C10 C11 C12 -0.5(2) . . . . ?
N1 C10 C11 C21 170.44(18) . . . . ?
C1 C15 C16 C17 -179.0(3) . . . . ?
C1 C15 C20 C19 -179.6(2) . . . . ?
C2 O1 C3 C4 174.2(2) . . . . ?
C2 O1 C3 C14 -8.5(2) . . . . ?
C2 C1 C14 C3 15.08(19) . . . . ?
C2 C1 C14 C13 -173.70(18) . . . . ?
C2 C1 C15 C16 -109.5(3) . . . . ?
C2 C1 C15 C20 71.0(2) . . . . ?
C3 O1 C2 N2 -98.85(19) . . . . ?
C3 O1 C2 C1 18.5(2) . . . . ?
C3 C4 C5 C6 0.5(3) . . . . ?
C4 C3 C14 C1 171.87(19) . . . . ?
C4 C3 C14 C13 -0.7(3) . . . . ?
C4 C5 C6 C7 -172.6(2) . . . . ?
C4 C5 C6 C13 3.9(3) . . . . ?
C5 C6 C7 C8 176.4(2) . . . . ?
C5 C6 C13 C12 175.70(17) . . . . ?
C5 C6 C13 C14 -6.4(3) . . . . ?
C6 C7 C8 C9 4.8(3) . . . . ?
C6 C13 C14 C1 -165.49(18) . . . . ?
C6 C13 C14 C3 4.9(2) . . . . ?
C7 C6 C13 C12 -7.9(3) . . . . ?
C7 C6 C13 C14 170.01(17) . . . . ?
C7 C8 C9 N1 174.6(2) . . . . ?
C7 C8 C9 C12 -1.5(3) . . . . ?
C8 C9 C12 C11 174.36(19) . . . . ?
C8 C9 C12 C13 -6.5(3) . . . . ?
C9 N1 C10 C11 -1.0(3) . . . . ?
C9 C12 C13 C6 10.8(2) . . . . ?
C9 C12 C13 C14 -166.86(17) . . . . ?
C10 N1 C9 C8 -174.5(2) . . . . ?
C10 N1 C9 C12 2.2(2) . . . . ?
C10 C11 C12 C9 1.8(2) . . . . ?
C10 C11 C12 C13 -177.1(2) . . . . ?
C10 C11 C21 C22 -112.7(2) . . . . ?
C10 C11 C21 C26 63.5(3) . . . . ?
C11 C12 C13 C6 -170.38(19) . . . . ?
C11 C12 C13 C14 12.0(3) . . . . ?
C11 C21 C22 C23 177.6(2) . . . . ?
C11 C21 C26 C25 -177.0(2) . . . . ?
C12 C11 C21 C22 55.8(3) . . . . ?
C12 C11 C21 C26 -128.0(2) . . . . ?
C12 C13 C14 C1 12.2(3) . . . . ?
C12 C13 C14 C3 -177.48(17) . . . . ?
C13 C6 C7 C8 -0.1(3) . . . . ?
C14 C1 C2 O1 -20.63(19) . . . . ?
C14 C1 C2 N2 97.3(2) . . . . ?
C14 C1 C15 C16 3.0(3) . . . . ?
C14 C1 C15 C20 -176.52(18) . . . . ?
C14 C3 C4 C5 -2.1(3) . . . . ?
C15 C1 C2 O1 101.5(2) . . . . ?
C15 C1 C2 N2 -140.7(2) . . . . ?
C15 C1 C14 C3 -103.92(18) . . . . ?
C15 C1 C14 C13 67.3(2) . . . . ?
C15 C16 C17 C18 -1.0(6) . . . . ?
C16 C15 C20 C19 0.9(4) . . . . ?
C16 C17 C18 C19 0.1(6) . . . . ?
C17 C18 C19 C20 1.2(5) . . . . ?
C18 C19 C20 C15 -1.7(4) . . . . ?
C20 C15 C16 C17 0.5(4) . . . . ?
C21 C11 C12 C9 -168.1(2) . . . . ?
C21 C11 C12 C13 12.9(3) . . . . ?
C21 C22 C23 C24 -0.9(4) . . . . ?
C22 C21 C26 C25 -0.8(3) . . . . ?
C22 C23 C24 C25 0.0(4) . . . . ?
C23 C24 C25 C26 0.6(4) . . . . ?
C24 C25 C26 C21 -0.2(4) . . . . ?
C26 C21 C22 C23 1.3(3) . . . . ?
C27 N1 C9 C8 -0.9(4) . . . . ?
C27 N1 C9 C12 175.7(2) . . . . ?
C27 N1 C10 C11 -174.7(2) . . . . ?
